data_7126781
loop_
_publ_author_name
'Meyer, Rachel L.'
'Love, Robert'
'Brennessel, William W.'
'Matson, Ellen M.'

_publ_section_title
;
 Mechanistic insights into polyoxometalate self-assembly in organic
 solvent: conversion of a cyclic polyoxovanadate-ethoxide to its Lindqvist
 congener.
;
_journal_issue 61
_journal_name_full 'Chemical communications (Cambridge, England)'
_journal_page_first 8607
_journal_page_last 8610
_journal_paper_doi 10.1039/d0cc03464a
_journal_volume 56
_journal_year 2020
_chemical_formula_moiety 'C24 H60 O18 V6'
_chemical_formula_sum 'C24 H60 O18 V6'
_chemical_formula_weight 942.36
_space_group_crystal_system cubic
_space_group_IT_number 205
_space_group_name_Hall '-P 2ac 2ab 3'
_space_group_name_H-M_alt 'P a -3'
_atom_sites_solution_hydrogens geom
_atom_sites_solution_primary dual
_atom_sites_solution_secondary difmap
_audit_creation_date 2018-06-13
_audit_creation_method
;
Olex2 1.2-ac3
(compiled 2017.08.10 svn.r3458 for OlexSys, GUI svn.r5381)
;
_audit_update_record
;
2020-05-06 deposited with the CCDC.	2020-06-26 downloaded from the CCDC.
;
_cell_angle_alpha 90
_cell_angle_beta 90
_cell_angle_gamma 90
_cell_formula_units_Z 4
_cell_length_a 16.36790(10)
_cell_length_b 16.36790(10)
_cell_length_c 16.36790(10)
_cell_measurement_reflns_used 11788
_cell_measurement_temperature 173.00(10)
_cell_measurement_theta_max 77.3670
_cell_measurement_theta_min 4.6750
_cell_volume 4385.09(5)
_computing_cell_refinement 'CrysAlisPro 1.171.39.46 (Rigaku OD, 2018)'
_computing_data_collection 'CrysAlisPro 1.171.39.46 (Rigaku OD, 2018)'
_computing_data_reduction 'CrysAlisPro 1.171.39.46 (Rigaku OD, 2018)'
_computing_molecular_graphics 'Olex2 (Dolomanov et al., 2009)'
_computing_publication_material 'Olex2 (Dolomanov et al., 2009)'
_computing_structure_refinement 'ShelXL (Sheldrick, 2015b)'
_computing_structure_solution 'ShelXT (Sheldrick, 2015a)'
_diffrn_ambient_environment N~2~
_diffrn_ambient_temperature 173.00(10)
_diffrn_detector 'CCD plate'
_diffrn_detector_type HyPix
_diffrn_measured_fraction_theta_full 1.000
_diffrn_measured_fraction_theta_max 0.997
_diffrn_measurement_details
;
List of Runs (angles in degrees, time in seconds):

  # Type    Start    End  Width  t~exp~   \w     \q     \k     \f   Frames
#--------------------------------------------------------------------------
  1  \w   -121.00 -41.00   0.50    0.34    --  -49.87 -42.00 109.00  160
  2  \w    -65.00 -12.00   0.50    1.37    --  -84.25  42.00 -98.00  106
  3  \w     34.00  85.00   0.50    1.37    --  105.75 -42.00 109.00  102
  4  \w   -121.00 -70.00   0.50    0.34    --  -49.87-125.00 -90.00  102
  5  \w     33.00  82.00   0.50    1.37    --  105.75 -15.00 150.00   98
  6  \w     34.00 109.00   0.50    1.37    --  105.75 -94.00-150.00  150
  7  \w    114.00 173.00   0.50    1.37    --  105.75  30.00 120.00  118
  8  \w     45.00  77.00   0.50    1.37    --  105.75 -15.00   0.00   64
  9  \w     48.00  73.00   0.50    1.37    --  105.75 -45.00-150.00   50
 10  \w     34.00  71.00   0.50    1.37    --  105.75 -30.00 -30.00   74
 11  \w     36.00  71.00   0.50    1.37    --  105.75 -30.00  60.00   70
;
_diffrn_measurement_device 'four-circle diffractometer'
_diffrn_measurement_device_type 'XtaLAB Synergy, Dualflex, HyPix'
_diffrn_measurement_method '\w scans'
_diffrn_orient_matrix_type 'CrysAlisPro convention (1999,Acta A55,543-557)'
_diffrn_orient_matrix_UB_11 0.0795655000
_diffrn_orient_matrix_UB_12 0.0498470000
_diffrn_orient_matrix_UB_13 -0.0064993000
_diffrn_orient_matrix_UB_21 -0.0105463000
_diffrn_orient_matrix_UB_22 0.0046581000
_diffrn_orient_matrix_UB_23 -0.0933911000
_diffrn_orient_matrix_UB_31 -0.0491286000
_diffrn_orient_matrix_UB_32 0.0797463000
_diffrn_orient_matrix_UB_33 0.0095324000
_diffrn_radiation_monochromator mirror
_diffrn_radiation_probe x-ray
_diffrn_radiation_type CuK\a
_diffrn_radiation_wavelength 1.54184
_diffrn_reflns_av_R_equivalents 0.0382
_diffrn_reflns_av_unetI/netI 0.0173
_diffrn_reflns_Laue_measured_fraction_full 1.000
_diffrn_reflns_Laue_measured_fraction_max 0.997
_diffrn_reflns_limit_h_max 17
_diffrn_reflns_limit_h_min -20
_diffrn_reflns_limit_k_max 18
_diffrn_reflns_limit_k_min -13
_diffrn_reflns_limit_l_max 20
_diffrn_reflns_limit_l_min -20
_diffrn_reflns_number 17780
_diffrn_reflns_point_group_measured_fraction_full 1.000
_diffrn_reflns_point_group_measured_fraction_max 0.997
_diffrn_reflns_theta_full 74.504
_diffrn_reflns_theta_max 77.601
_diffrn_reflns_theta_min 4.679
_diffrn_source 'micro-focus sealed X-ray tube'
_diffrn_source_type 'PhotonJet (Cu) X-ray Source'
_exptl_absorpt_coefficient_mu 10.825
_exptl_absorpt_correction_T_max 1.00000
_exptl_absorpt_correction_T_min 0.52381
_exptl_absorpt_correction_type multi-scan
_exptl_absorpt_process_details
;
CrysAlisPro 1.171.39.46 (Rigaku Oxford Diffraction, 2018)
Empirical absorption correction using spherical harmonics,
 implemented in SCALE3 ABSPACK scaling algorithm.
;
_exptl_crystal_colour blue
_exptl_crystal_colour_primary blue
_exptl_crystal_density_diffrn 1.427
_exptl_crystal_description block
_exptl_crystal_F_000 1944
_exptl_crystal_size_max 0.177
_exptl_crystal_size_mid 0.16
_exptl_crystal_size_min 0.146
_refine_diff_density_max 0.209
_refine_diff_density_min -0.614
_refine_diff_density_rms 0.065
_refine_ls_extinction_method none
_refine_ls_goodness_of_fit_ref 1.071
_refine_ls_hydrogen_treatment constr
_refine_ls_matrix_type full
_refine_ls_number_parameters 75
_refine_ls_number_reflns 1567
_refine_ls_number_restraints 0
_refine_ls_restrained_S_all 1.071
_refine_ls_R_factor_all 0.0306
_refine_ls_R_factor_gt 0.0293
_refine_ls_shift/su_max 0.001
_refine_ls_shift/su_mean 0.000
_refine_ls_structure_factor_coef Fsqd
_refine_ls_weighting_details 'w=1/[\s^2^(Fo^2^)+(0.0509P)^2^+2.1606P] where P=(Fo^2^+2Fc^2^)/3'
_refine_ls_weighting_scheme calc
_refine_ls_wR_factor_gt 0.0797
_refine_ls_wR_factor_ref 0.0807
_reflns_Friedel_coverage 0.000
_reflns_number_gt 1482
_reflns_number_total 1567
_reflns_threshold_expression 'I > 2\s(I)'
_cod_data_source_file d0cc03464a2.cif
_cod_data_source_block matrm13
_cod_depositor_comments 'Adding full bibliography for 7126781.cif.'
_cod_original_cell_volume 4385.09(8)
_cod_database_code 7126781
_shelx_shelxl_version_number 2018/3
_chemical_oxdiff_formula 'C96 H240 O72 V24 '
_shelx_space_group_comment
;
The symmetry employed for this shelxl refinement is uniquely defined
by the following loop, which should always be used as a source of
symmetry information in preference to the above space-group names.
They are only intended as comments.
;
_shelx_estimated_absorpt_t_max 0.301
_shelx_estimated_absorpt_t_min 0.250
_reflns_odcompleteness_completeness 100.00
_reflns_odcompleteness_iscentric 1
_reflns_odcompleteness_theta 74.33
_olex2_refinement_description
;
1. Fixed Uiso
 At 1.2 times of:
  All C(H,H) groups
 At 1.5 times of:
  All C(H,H,H) groups
2.a Secondary CH2 refined with riding coordinates:
 C1(H1A,H1B), C3(H3A,H3B)
2.b Idealised Me refined as rotating group:
 C2(H2A,H2B,H2C), C4(H4A,H4B,H4C)
;
_olex2_submission_original_sample_id matrm13
_olex2_submission_special_instructions 'No special instructions were received'
_oxdiff_exptl_absorpt_empirical_details
;
Empirical correction (ABSPACK) includes:
- Absorption correction using spherical harmonics
- Frame scaling
;
_oxdiff_exptl_absorpt_empirical_full_max 1.496
_oxdiff_exptl_absorpt_empirical_full_min 0.713

loop_
_space_group_symop_operation_xyz
'x, y, z'
'-x+1/2, -y, z+1/2'
'-x, y+1/2, -z+1/2'
'x+1/2, -y+1/2, -z'
'z, x, y'
'z+1/2, -x+1/2, -y'
'-z+1/2, -x, y+1/2'
'-z, x+1/2, -y+1/2'
'y, z, x'
'-y, z+1/2, -x+1/2'
'y+1/2, -z+1/2, -x'
'-y+1/2, -z, x+1/2'
'-x, -y, -z'
'x-1/2, y, -z-1/2'
'x, -y-1/2, z-1/2'
'-x-1/2, y-1/2, z'
'-z, -x, -y'
'-z-1/2, x-1/2, y'
'z-1/2, x, -y-1/2'
'z, -x-1/2, y-1/2'
'-y, -z, -x'
'y, -z-1/2, x-1/2'
'-y-1/2, z-1/2, x'
'y-1/2, z, -x-1/2'

loop_
_atom_site_label
_atom_site_type_symbol
_atom_site_fract_x
_atom_site_fract_y
_atom_site_fract_z
_atom_site_U_iso_or_equiv
_atom_site_adp_type
_atom_site_occupancy
_atom_site_site_symmetry_order
_atom_site_calc_flag
_atom_site_refinement_flags_posn
_atom_site_refinement_flags_adp
_atom_site_refinement_flags_occupancy
_atom_site_disorder_assembly
_atom_site_disorder_group
V1 V 0.59284(2) 0.56175(2) 0.34473(2) 0.01705(13) Uani 1 1 d . . . . .
O1 O 0.63933(9) 0.59246(8) 0.26544(8) 0.0325(3) Uani 1 1 d . . . . .
O2 O 0.55944(7) 0.66467(7) 0.40032(7) 0.0191(3) Uani 1 1 d . . . . .
O3 O 0.66061(7) 0.52755(7) 0.43873(7) 0.0205(3) Uani 1 1 d . . . . .
C1 C 0.60244(11) 0.74114(10) 0.39477(11) 0.0262(4) Uani 1 1 d . . . . .
H1A H 0.659465 0.732132 0.408136 0.031 Uiso 1 1 calc R . . . .
H1B H 0.580190 0.778649 0.434896 0.031 Uiso 1 1 calc R . . . .
C2 C 0.59707(13) 0.77986(13) 0.31155(13) 0.0347(5) Uani 1 1 d . . . . .
H2A H 0.626943 0.830332 0.311513 0.052 Uiso 1 1 calc GR . . . .
H2B H 0.540870 0.790394 0.298482 0.052 Uiso 1 1 calc GR . . . .
H2C H 0.619965 0.743555 0.271584 0.052 Uiso 1 1 calc GR . . . .
C3 C 0.70003(10) 0.57987(10) 0.49705(10) 0.0209(3) Uani 1 1 d . . . . .
H3A H 0.705728 0.551232 0.548623 0.025 Uiso 1 1 calc R . . . .
H3B H 0.666578 0.627904 0.506307 0.025 Uiso 1 1 calc R . . . .
C4 C 0.78285(13) 0.60558(16) 0.46700(14) 0.0424(5) Uani 1 1 d . . . . .
H4A H 0.806472 0.643596 0.504907 0.064 Uiso 1 1 calc GR . . . .
H4B H 0.777536 0.631096 0.414465 0.064 Uiso 1 1 calc GR . . . .
H4C H 0.817485 0.558460 0.462437 0.064 Uiso 1 1 calc GR . . . .

loop_
_atom_site_aniso_label
_atom_site_aniso_U_11
_atom_site_aniso_U_22
_atom_site_aniso_U_33
_atom_site_aniso_U_23
_atom_site_aniso_U_13
_atom_site_aniso_U_12
V1 0.01792(17) 0.01752(17) 0.01571(16) 0.00046(9) 0.00167(9) -0.00124(10)
O1 0.0414(7) 0.0278(7) 0.0283(7) 0.0033(5) 0.0128(6) -0.0003(6)
O2 0.0191(6) 0.0152(5) 0.0231(6) 0.0002(4) 0.0002(4) -0.0034(4)
O3 0.0219(6) 0.0181(6) 0.0213(6) -0.0010(4) -0.0043(4) -0.0026(4)
C1 0.0302(9) 0.0176(8) 0.0307(9) 0.0009(7) -0.0023(7) -0.0095(7)
C2 0.0362(11) 0.0290(9) 0.0389(11) 0.0128(8) -0.0019(8) -0.0087(8)
C3 0.0212(8) 0.0219(8) 0.0194(8) -0.0029(6) -0.0030(6) -0.0030(6)
C4 0.0283(10) 0.0584(14) 0.0406(12) -0.0162(10) 0.0059(9) -0.0197(9)

loop_
_atom_type_symbol
_atom_type_description
_atom_type_scat_dispersion_real
_atom_type_scat_dispersion_imag
_atom_type_scat_source
C C 0.0181 0.0091 'International Tables Vol C Tables 4.2.6.8 and 6.1.1.4'
H H 0.0000 0.0000 'International Tables Vol C Tables 4.2.6.8 and 6.1.1.4'
O O 0.0492 0.0322 'International Tables Vol C Tables 4.2.6.8 and 6.1.1.4'
V V 0.0687 2.1097 'International Tables Vol C Tables 4.2.6.8 and 6.1.1.4'

loop_
_geom_angle_atom_site_label_1
_geom_angle_atom_site_label_2
_geom_angle_atom_site_label_3
_geom_angle
_geom_angle_site_symmetry_1
_geom_angle_site_symmetry_3
_geom_angle_publ_flag
O1 V1 O2 103.74(6) . . ?
O1 V1 O2 103.03(6) . 17_666 ?
O1 V1 O3 116.37(7) . 21_666 ?
O1 V1 O3 117.21(7) . . ?
O2 V1 O2 153.23(6) . 17_666 ?
O3 V1 O2 92.79(5) 21_666 17_666 ?
O3 V1 O2 92.17(5) . . ?
O3 V1 O2 75.48(5) 21_666 . ?
O3 V1 O2 75.34(5) . 17_666 ?
O3 V1 O3 126.42(7) 21_666 . ?
V1 O2 V1 103.51(5) . 21_666 ?
C1 O2 V1 123.89(10) . 21_666 ?
C1 O2 V1 124.94(10) . . ?
V1 O3 V1 104.76(5) 17_666 . ?
C3 O3 V1 126.91(10) . . ?
C3 O3 V1 128.20(10) . 17_666 ?
O2 C1 H1A 108.9 . . ?
O2 C1 H1B 108.9 . . ?
O2 C1 C2 113.27(15) . . ?
H1A C1 H1B 107.7 . . ?
C2 C1 H1A 108.9 . . ?
C2 C1 H1B 108.9 . . ?
C1 C2 H2A 109.5 . . ?
C1 C2 H2B 109.5 . . ?
C1 C2 H2C 109.5 . . ?
H2A C2 H2B 109.5 . . ?
H2A C2 H2C 109.5 . . ?
H2B C2 H2C 109.5 . . ?
O3 C3 H3A 109.5 . . ?
O3 C3 H3B 109.5 . . ?
O3 C3 C4 110.79(14) . . ?
H3A C3 H3B 108.1 . . ?
C4 C3 H3A 109.5 . . ?
C4 C3 H3B 109.5 . . ?
C3 C4 H4A 109.5 . . ?
C3 C4 H4B 109.5 . . ?
C3 C4 H4C 109.5 . . ?
H4A C4 H4B 109.5 . . ?
H4A C4 H4C 109.5 . . ?
H4B C4 H4C 109.5 . . ?

loop_
_geom_bond_atom_site_label_1
_geom_bond_atom_site_label_2
_geom_bond_distance
_geom_bond_site_symmetry_2
_geom_bond_publ_flag
V1 O1 1.5861(13) . ?
V1 O2 1.9928(11) 17_666 ?
V1 O2 1.9912(12) . ?
V1 O3 1.9726(12) 21_666 ?
V1 O3 1.9777(12) . ?
O2 C1 1.4387(19) . ?
O3 C3 1.4356(19) . ?
C1 H1A 0.9700 . ?
C1 H1B 0.9700 . ?
C1 C2 1.505(3) . ?
C2 H2A 0.9600 . ?
C2 H2B 0.9600 . ?
C2 H2C 0.9600 . ?
C3 H3A 0.9700 . ?
C3 H3B 0.9700 . ?
C3 C4 1.502(3) . ?
C4 H4A 0.9600 . ?
C4 H4B 0.9600 . ?
C4 H4C 0.9600 . ?

loop_
_geom_torsion_atom_site_label_1
_geom_torsion_atom_site_label_2
_geom_torsion_atom_site_label_3
_geom_torsion_atom_site_label_4
_geom_torsion
_geom_torsion_site_symmetry_1
_geom_torsion_site_symmetry_2
_geom_torsion_site_symmetry_3
_geom_torsion_site_symmetry_4
_geom_torsion_publ_flag
V1 O2 C1 C2 69.19(19) . . . . ?
V1 O2 C1 C2 -75.18(18) 21_666 . . . ?
V1 O3 C3 C4 97.74(17) 17_666 . . . ?
V1 O3 C3 C4 -86.85(18) . . . . ?
